data_2007612
loop_
_publ_author_name
'Okabe, Nobuo '
'Makino, Tomomi'

_publ_section_title
;<i>trans</i>-Diaquabis(2-quinolinecarboxylato-<i>N</i>,<i>O</i>)iron(II)--Ethanol--Water
 (1/2/2)
;
_journal_issue 9
_journal_name_full 'Acta Crystallographica Section C'
_journal_page_first 1279
_journal_page_last 1280
_journal_paper_doi 10.1107/S0108270198004739
_journal_volume 54
_journal_year 1998
_chemical_formula_iupac ' [Fe(C10 H6 N O2)2 (H2O)2], 2H2 O, 2C2H6O'
_chemical_formula_moiety ' [Fe(C10H6NO2)~2~(H2O)~2~](H2O)~2~(C2H5OH)~2~'
_chemical_formula_sum 'C24 H32 Fe N2 O10'
_chemical_formula_weight 564.371
_space_group_IT_number 2
_symmetry_cell_setting triclinic
_symmetry_space_group_name_Hall '-P 1'
_symmetry_space_group_name_H-M 'P -1'
_atom_type_scat_source 'International Tables for X-ray Crystallography (Vol. IV)'
_cell_angle_alpha 106.31(2)
_cell_angle_beta 108.15(2)
_cell_angle_gamma 77.88(2)
_cell_formula_units_Z 1
_cell_length_a 9.057(2)
_cell_length_b 11.092(3)
_cell_length_c 7.299(2)
_cell_measurement_reflns_used 25
_cell_measurement_temperature 296
_cell_measurement_theta_max 23.85
_cell_measurement_theta_min 21.65
_cell_volume 662.7(3)
_computing_cell_refinement ' MSC/AFC Diffractometer Control Software'
_computing_data_collection
;MSC/AFC Diffractometer Control Software (Molecular Structure
 Corporation, 1988)
;
_computing_data_reduction
; TEXSAN (Molecular Structure
Corporation, 1985)
;
_computing_molecular_graphics 'ORTEPII (Johnson, 1976)'
_computing_structure_refinement ' TEXSAN'
_computing_structure_solution 'MITHRIL (Gilmore, 1984), DIRDIF (Beurskens, 1984)'
_diffrn_measurement_device 'Rigaku AFC5R'
_diffrn_measurement_method \w-2\q
_diffrn_radiation_type MoK\a
_diffrn_radiation_wavelength 0.71069
_diffrn_reflns_av_R_equivalents 0.028
_diffrn_reflns_limit_h_max 11
_diffrn_reflns_limit_h_min 0
_diffrn_reflns_limit_k_max 14
_diffrn_reflns_limit_k_min -13
_diffrn_reflns_limit_l_max 8
_diffrn_reflns_limit_l_min -9
_diffrn_reflns_number 3241
_diffrn_reflns_theta_max 27.5
_diffrn_standards_decay_% -0.30
_diffrn_standards_interval_count 150
_diffrn_standards_number 3
_exptl_absorpt_coefficient_mu 0.626
_exptl_absorpt_correction_T_max 0.94
_exptl_absorpt_correction_T_min 0.80
_exptl_absorpt_correction_type psi-scan
_exptl_absorpt_process_details '(North et al., 1968)'
_exptl_crystal_colour 'dark red'
_exptl_crystal_density_diffrn 1.414
_exptl_crystal_density_meas ?
_exptl_crystal_description prism
_exptl_crystal_size_max 0.5
_exptl_crystal_size_mid 0.5
_exptl_crystal_size_min 0.1
_refine_diff_density_max 0.49
_refine_diff_density_min -0.36
_refine_ls_extinction_method none
_refine_ls_goodness_of_fit_obs 1.68
_refine_ls_hydrogen_treatment noref
_refine_ls_number_parameters 169
_refine_ls_number_reflns 2850
_refine_ls_R_factor_obs .068
_refine_ls_shift/esd_max 0.001
_refine_ls_structure_factor_coef Fsqd
_refine_ls_weighting_details 'w = 4F~o~^2^/\s^2^(F~o~^2^)'
_refine_ls_weighting_scheme calc
_refine_ls_wR_factor_obs .089
_reflns_number_observed 2850
_reflns_number_total 3049
_reflns_observed_criterion I>\s(I)
_cod_data_source_file fg1437.cif
_cod_data_source_block fg1437
_cod_depositor_comments
;
The following automatic conversions were performed:

'_exptl_crystal_density_meas' value 'not measured' was changed to '?'
- the value is perceived as not measured.

Automatic conversion script
Id: cif_fix_values 3008 2015-01-20 13:52:24Z robertas 

The following automatic conversions were performed:

'_refine_ls_weighting_scheme' value 'w = 4F~o~^2^/\s^2^(F~o~^2^)' was
changed to 'calc'. New tag '_refine_ls_weighting_details' was
created. The value of the new tag was set to 'w =
4F~o~^2^/\s^2^(F~o~^2^)'.

Automatic conversion script
Id: cif_fix_values 3143 2015-03-26 13:38:13Z robertas 
;
_cod_original_formula_sum C24H32N2O10Fe
_cod_database_code 2007612

loop_
_symmetry_equiv_pos_as_xyz
x,y,z
-x,-y,-z

loop_
_atom_site_aniso_label
_atom_site_aniso_U_11
_atom_site_aniso_U_22
_atom_site_aniso_U_33
_atom_site_aniso_U_12
_atom_site_aniso_U_13
_atom_site_aniso_U_23
Fe(1) .0334(2) .0292(2) .0259(2) .00140(10) .01330(10) .01140(10)
O(1) .0636(9) .0440(7) .0354(7) .0017(6) .0231(6) .0201(6)
O(2) .0408(7) .0397(7) .0372(6) .0070(5) .0189(5) .0195(5)
O(3) .0531(8) .0407(8) .0312(6) -.0083(6) .0191(6) .0076(5)
O(4) .114(2) .0418(8) .0500(10) -.0160(10) .0090(10) .0130(7)
O(5) .0880(10) .0378(9) .0610(10) -.0010(8) .0013(9) .0104(7)
N(1) .0327(7) .0288(7) .0276(7) -.0016(5) .0123(5) .0073(5)
C(1) .0430(10) .0300(8) .0228(7) -.0037(7) .0110(7) .0070(6)
C(2) .0357(9) .0315(8) .0261(7) -.0052(7) .0118(6) .0047(6)
C(3) .0460(10) .0480(10) .0370(10) -.0058(8) .0212(8) .0119(8)
C(4) .0410(10) .0480(10) .0470(10) -.0037(8) .0259(9) .0061(8)
C(5) .0330(10) .0490(10) .0610(10) .0027(8) .0197(9) .0090(10)
C(6) .0370(10) .0560(10) .078(2) .0130(10) .0150(10) .0260(10)
C(7) .0470(10) .0620(10) .072(2) .0130(10) .0190(10) .0410(10)
C(8) .0390(10) .0500(10) .0560(10) .0084(9) .0194(9) .0280(10)
C(9) .0305(8) .0315(8) .0347(8) -.0011(6) .0105(7) .0066(7)
C(10) .0330(9) .0360(9) .0410(10) -.0039(7) .0143(7) .0024(7)
C(11) .103(3) .113(3) .085(2) -.025(2) -.014(2) .052(2)
C(12) .078(2) .070(2) .106(2) -.011(2) .016(2) .030(2)

loop_
_atom_site_label
_atom_site_fract_x
_atom_site_fract_y
_atom_site_fract_z
Fe(1) .5 .5 .5
O(1) .4319(2) .33970(10) .9085(2)
O(2) .53110(10) .39060(10) .7031(2)
O(3) .3955(2) .35130(10) .2704(2)
O(4) .5092(2) .12950(10) .3780(2)
O(5) .5855(2) .10800(10) .7870(2)
N(1) .2787(2) .55830(10) .6048(2)
C(1) .4271(2) .4033(2) .7902(2)
C(2) .2842(2) .5004(2) .7427(2)
C(3) .1654(2) .5221(2) .8390(3)
C(4) .0354(2) .6056(2) .7867(3)
C(5) -.1091(2) .7569(2) .5765(3)
C(6) -.1155(2) .8154(2) .4337(4)
C(7) .0087(3) .7893(2) .3465(4)
C(8) .1382(2) .7054(2) .4023(3)
C(9) .1486(2) .6436(2) .5508(3)
C(10) .0231(2) .6695(2) .6394(3)
C(11) .7717(4) .0410(4) 1.0636(5)
C(12) .7428(4) .1016(3) .9034(5)
H(3) .1774 .4802 .9308
H(4) -.0517 .6223 .8417
H(5) -.1915 .7704 .6258
H(6) -.2062 .8747 .3919
H(7) .0069 .8313 .2610
H(8) .2193 .6901 .3477
H(9) .4077 .3483 .1720
H(10) .4266 .2777 .2985
H(11) .4849 .0542 .3240
H(12) .5493 .1267 .4826
H(13) .7285 -.0330 1.0289
H(14) .8919 .0394 1.1477
H(15) .7160 .0933 1.1575
H(16) .8081 .0525 .8175
H(17) .7794 .1863 .9716
H(18) .5282 .1780 .8370

loop_
_geom_angle_atom_site_label_1
_geom_angle_atom_site_label_2
_geom_angle_atom_site_label_3
_geom_angle_site_symmetry_3
_geom_angle
_geom_angle_publ_flag
O(2) Fe(1) O(3) . 88.79(5) yes
O(2) Fe(1) N(1) . 75.55(5) yes
O(3) Fe(1) N(1) . 90.57(5) yes
Fe(1) O(2) C(1) . 119.50(10) yes
Fe(1) N(1) C(2) . 111.50(10) yes
Fe(1) N(1) C(9) . 130.20(10) yes
C(2) N(1) C(9) . 118.20(10) yes
O(1) C(1) O(2) . 124.5(2) yes
O(1) C(1) C(2) . 118.2(2) yes
O(2) C(1) C(2) . 117.30(10) yes
N(1) C(2) C(1) . 115.90(10) yes
N(1) C(2) C(3) . 123.7(2) yes
C(1) C(2) C(3) . 120.3(2) yes
O(5) C(12) C(11) . 113.4(3) yes
O(2) Fe(1) O(2) 2_666 180.00 no
O(3) Fe(1) O(3) 2_666 180.00 no
N(1) Fe(1) N(1) 2_666 180.00 no
C(2) C(3) C(4) . 118.9(2) no
C(3) C(4) C(10) . 119.7(2) no
C(6) C(5) C(10) . 120.5(2) no
C(5) C(6) C(7) . 120.1(2) no
C(6) C(7) C(8) . 121.4(2) no
C(7) C(8) C(9) . 119.8(2) no
N(1) C(9) C(8) . 119.5(2) no
N(1) C(9) C(10) . 121.4(2) no
C(8) C(9) C(10) . 119.1(2) no
C(4) C(10) C(5) . 122.8(2) no
C(4) C(10) C(9) . 118.1(2) no
C(5) C(10) C(9) . 119.1(2) no
Fe(1) O(3) H(9) . 112.76 no
Fe(1) O(3) H(10) . 112.95 no
H(9) O(3) H(10) . 109.56 no
H(11) O(4) H(12) . 103.02 no
C(12) O(5) H(18) . 110.80 no
C(2) C(3) H(3) . 118.72 no
C(4) C(3) H(3) . 122.33 no
C(3) C(4) H(4) . 123.45 no
C(10) C(4) H(4) . 116.87 no
C(6) C(5) H(5) . 119.48 no
C(10) C(5) H(5) . 119.94 no
C(5) C(6) H(6) . 119.79 no
C(7) C(6) H(6) . 120.09 no
C(6) C(7) H(7) . 119.61 no
C(8) C(7) H(7) . 118.89 no
C(7) C(8) H(8) . 121.18 no
C(9) C(8) H(8) . 118.97 no
C(12) C(11) H(13) . 114.50 no
C(12) C(11) H(14) . 110.37 no
C(12) C(11) H(15) . 108.89 no
H(13) C(11) H(14) . 117.30 no
H(13) C(11) H(15) . 101.07 no
H(14) C(11) H(15) . 103.32 no
O(5) C(12) H(16) . 107.65 no
O(5) C(12) H(17) . 114.28 no
C(11) C(12) H(16) . 107.95 no
C(11) C(12) H(17) . 103.41 no
H(16) C(12) H(17) . 110.00 no

loop_
_geom_bond_atom_site_label_1
_geom_bond_atom_site_label_2
_geom_bond_site_symmetry_1
_geom_bond_site_symmetry_2
_geom_bond_distance
_geom_bond_publ_flag
Fe(1) O(2) . . 2.0870(10) yes
Fe(1) O(3) . . 2.1310(10) yes
Fe(1) N(1) . . 2.2700(10) yes
O(1) C(1) . . 1.245(2) yes
O(2) C(1) . . 1.256(2) yes
O(5) C(12) . . 1.412(4) yes
N(1) C(2) . . 1.321(2) yes
N(1) C(9) . . 1.375(2) yes
C(1) C(2) . . 1.517(2) yes
C(2) C(3) . . 1.407(2) yes
C(11) C(12) . . 1.437(5) yes
C(3) C(4) . . 1.360(3) no
C(4) C(10) . . 1.410(3) no
C(5) C(6) . . 1.355(3) no
C(5) C(10) . . 1.416(3) no
C(6) C(7) . . 1.401(3) no
C(7) C(8) . . 1.365(3) no
C(8) C(9) . . 1.407(3) no
C(9) C(10) . . 1.418(2) no
O(3) H(9) . . .751 no
O(3) H(10) . . .865 no
O(4) H(11) . . .860 no
O(4) H(12) . . .743 no
O(5) H(18) . . .892 no
C(3) H(3) . . .886 no
C(4) H(4) . . .955 no
C(5) H(5) . . .894 no
C(6) H(6) . . .965 no
C(7) H(7) . . .872 no
C(8) H(8) . . .905 no
C(11) H(13) . . .921 no
C(11) H(14) . . 1.070 no
C(11) H(15) . . .964 no
C(12) H(16) . . .971 no
C(12) H(17) . . 1.003 no

loop_
_geom_hbond_atom_site_label_D
_geom_hbond_atom_site_label_H
_geom_hbond_atom_site_label_A
_geom_hbond_site_symmetry_A
_geom_hbond_distance_DH
_geom_hbond_distance_HA
_geom_hbond_distance_DA
_geom_hbond_angle_DHA
_geom_hbond_publ_flag
O(5) H(18) O(1) . 0.89 1.83 2.705(2) 166 yes
O(3) H(9) O(1) 1_554 0.75 1.98 2.727(2) 178 yes
O(3) H(10) O(4) . 0.87 1.83 2.692(2) 174 yes
O(4) H(11) O(5) 2_656 0.86 1.91 2.766(2) 175 yes
O(4) H(12) O(5) . 0.74 2.21 2.915(2) 160 yes

loop_
_geom_torsion_atom_site_label_1
_geom_torsion_atom_site_label_2
_geom_torsion_atom_site_label_3
_geom_torsion_atom_site_label_4
_geom_torsion_site_symmetry_3
_geom_torsion_site_symmetry_4
_geom_torsion
_geom_torsion_publ_flag
Fe(1) O(2) C(1) O(1) . . 177.40(10) no
Fe(1) O(2) C(1) C(2) . . -0.8(2) no
Fe(1) N(1) C(2) C(1) . . -4.1(2) no
Fe(1) N(1) C(2) C(3) . . 177.70(10) no
Fe(1) N(1) C(9) C(8) . . 2.9(2) no
Fe(1) N(1) C(9) C(10) . . -178.10(10) no
O(1) C(1) C(2) N(1) . . -174.80(10) no
O(1) C(1) C(2) C(3) . . 3.5(2) no
O(2) Fe(1) N(1) C(2) . . 2.90(10) no
O(2) Fe(1) N(1) C(9) . . -179.0(2) no
O(2) C(1) C(2) N(1) . . 3.5(2) no
O(2) C(1) C(2) C(3) . . -178.2(2) no
O(3) Fe(1) O(2) C(1) . . -92.00(10) no
O(3) Fe(1) N(1) C(2) . . 91.50(10) no
O(3) Fe(1) N(1) C(9) . . -90.40(10) no
O(3) Fe(1) N(1) C(2) 2_666 2_666 88.50(10) no
N(1) Fe(1) O(2) C(1) . . -1.00(10) no
N(1) C(2) C(3) C(4) . . 1.1(3) no
N(1) C(9) C(8) C(7) . . 179.4(2) no
N(1) C(9) C(10) C(4) . . 0.4(3) no
N(1) C(9) C(10) C(5) . . -179.2(2) no
C(1) C(2) N(1) C(9) . . 177.50(10) no
C(1) C(2) C(3) C(4) . . -177.0(2) no
C(2) N(1) C(9) C(8) . . -179.1(2) no
C(2) N(1) C(9) C(10) . . -0.1(2) no
C(2) C(3) C(4) C(10) . . -0.7(3) no
C(3) C(2) N(1) C(9) . . -0.7(3) no
C(3) C(4) C(10) C(5) . . 179.6(2) no
C(3) C(4) C(10) C(9) . . -0.1(3) no
C(4) C(10) C(5) C(6) . . -179.7(2) no
C(4) C(10) C(9) C(8) . . 179.5(2) no
C(5) C(6) C(7) C(8) . . 0.0(4) no
C(5) C(10) C(9) C(8) . . -0.2(3) no
C(6) C(5) C(10) C(9) . . -0.1(3) no
C(6) C(7) C(8) C(9) . . -0.2(4) no
C(7) C(6) C(5) C(10) . . 0.2(4) no
C(7) C(8) C(9) C(10) . . 0.3(3) no
